data_7044983
loop_
_publ_author_name
'Rasamsetty, Amaleswari'
'Das, Chinmoy'
'Sa\~nudo, E Carolina'
'Shanmugam, Maheswaran'
'Baskar, Viswanathan'

_publ_section_title
;
 Effect of coordination geometry on the magnetic properties of a series of
 Ln<sub>2</sub> and Ln<sub>4</sub> hydroxo clusters.
;
_journal_issue 5
_journal_name_full 'Dalton transactions (Cambridge, England : 2003)'
_journal_page_first 1726
_journal_page_last 1738
_journal_paper_doi 10.1039/c7dt00172j
_journal_volume 47
_journal_year 2018
_chemical_formula_moiety 'C92 H116 Ho4 O32'
_chemical_formula_sum 'C92 H116 Ho4 O32'
_chemical_formula_weight 2393.56
_space_group_crystal_system monoclinic
_space_group_IT_number 13
_space_group_name_Hall '-P 2yac'
_space_group_name_H-M_alt 'P 1 2/n 1'
_symmetry_space_group_name_Hall '-P 2yac'
_symmetry_space_group_name_H-M 'P 1 2/n 1'
_atom_sites_solution_hydrogens geom
_audit_creation_method SHELXL-2014/7
_audit_update_record
;
2016-12-17 deposited with the CCDC.
2017-12-07 downloaded from the CCDC.
;
_cell_angle_alpha 90
_cell_angle_beta 101.334(2)
_cell_angle_gamma 90
_cell_formula_units_Z 4
_cell_length_a 25.118(3)
_cell_length_b 14.1850(14)
_cell_length_c 27.365(3)
_cell_measurement_reflns_used 6871
_cell_measurement_temperature 100(2)
_cell_measurement_theta_max 20.56
_cell_measurement_theta_min 2.21
_cell_volume 9560.0(18)
_computing_cell_refinement 'Bruker SMART'
_computing_data_collection 'Bruker SMART'
_computing_data_reduction 'Bruker SMART'
_computing_molecular_graphics 'Bruker SHELXTL'
_computing_publication_material 'Bruker SHELXTL'
_computing_structure_refinement 'SHELXL-2014/7 (Sheldrick, 2014)'
_computing_structure_solution 'Bruker SHELXTL'
_diffrn_ambient_temperature 100(2)
_diffrn_measured_fraction_theta_full 0.997
_diffrn_measured_fraction_theta_max 0.997
_diffrn_measurement_device_type 'CCD area detector'
_diffrn_measurement_method 'phi and omega scans'
_diffrn_radiation_type MoK\a
_diffrn_radiation_wavelength 0.71073
_diffrn_reflns_av_R_equivalents 0.0996
_diffrn_reflns_av_unetI/netI 0.0719
_diffrn_reflns_Laue_measured_fraction_full 0.997
_diffrn_reflns_Laue_measured_fraction_max 0.997
_diffrn_reflns_limit_h_max 29
_diffrn_reflns_limit_h_min -29
_diffrn_reflns_limit_k_max 16
_diffrn_reflns_limit_k_min -16
_diffrn_reflns_limit_l_max 32
_diffrn_reflns_limit_l_min -32
_diffrn_reflns_number 91105
_diffrn_reflns_point_group_measured_fraction_full 0.997
_diffrn_reflns_point_group_measured_fraction_max 0.997
_diffrn_reflns_theta_full 25.086
_diffrn_reflns_theta_max 25.086
_diffrn_reflns_theta_min 1.006
_exptl_absorpt_coefficient_mu 3.354
_exptl_absorpt_correction_T_max 0.6331
_exptl_absorpt_correction_T_min 0.5393
_exptl_absorpt_correction_type multi-scan
_exptl_absorpt_process_details sadabs
_exptl_crystal_colour yellow
_exptl_crystal_density_diffrn 1.663
_exptl_crystal_description block
_exptl_crystal_F_000 4768
_exptl_crystal_size_max 0.210
_exptl_crystal_size_mid 0.180
_exptl_crystal_size_min 0.150
_refine_diff_density_max 2.542
_refine_diff_density_min -1.329
_refine_diff_density_rms 0.165
_refine_ls_extinction_method none
_refine_ls_goodness_of_fit_ref 1.110
_refine_ls_hydrogen_treatment constr
_refine_ls_matrix_type full
_refine_ls_number_parameters 1159
_refine_ls_number_reflns 16947
_refine_ls_number_restraints 0
_refine_ls_restrained_S_all 1.110
_refine_ls_R_factor_all 0.0784
_refine_ls_R_factor_gt 0.0589
_refine_ls_shift/su_max 0.001
_refine_ls_shift/su_mean 0.000
_refine_ls_structure_factor_coef Fsqd
_refine_ls_weighting_details 'w=1/[\s^2^(Fo^2^)+(0.0297P)^2^+56.2671P] where P=(Fo^2^+2Fc^2^)/3'
_refine_ls_weighting_scheme calc
_refine_ls_wR_factor_gt 0.1107
_refine_ls_wR_factor_ref 0.1181
_reflns_Friedel_coverage 0.000
_reflns_number_gt 13811
_reflns_number_total 16947
_reflns_threshold_expression 'I > 2\s(I)'
_cod_data_source_file c7dt00172j2.cif
_cod_data_source_block 3
_cod_depositor_comments 'Adding full bibliography for 7044982--7044987.cif.'
_cod_original_cell_volume 9560.0(17)
_cod_database_code 7044983
_shelx_shelxl_version_number 2014/7
_shelx_space_group_comment
;
The symmetry employed for this shelxl refinement is uniquely defined
by the following loop, which should always be used as a source of
symmetry information in preference to the above space-group names.
They are only intended as comments.
;
_shelx_estimated_absorpt_t_min 0.539
_shelx_estimated_absorpt_t_max 0.633

loop_
_space_group_symop_operation_xyz
'x, y, z'
'-x+1/2, y, -z+1/2'
'-x, -y, -z'
'x-1/2, -y, z-1/2'

loop_
_atom_site_label
_atom_site_type_symbol
_atom_site_fract_x
_atom_site_fract_y
_atom_site_fract_z
_atom_site_U_iso_or_equiv
_atom_site_adp_type
_atom_site_occupancy
_atom_site_site_symmetry_order
_atom_site_calc_flag
_atom_site_refinement_flags_posn
_atom_site_refinement_flags_adp
C88 C 0.9705(5) 0.8483(8) 0.0598(5) 0.054(3) Uani 1 1 d . .
H88 H 0.9978 0.8735 0.0453 0.065 Uiso 1 1 calc R U
Ho1 Ho 0.71605(2) -0.00374(3) 0.80461(2) 0.01687(10) Uani 1 1 d . .
Ho3 Ho 0.69826(2) 0.39866(3) 0.19143(2) 0.02274(11) Uani 1 1 d . .
Ho2 Ho 0.81751(2) 0.19138(3) 0.79296(2) 0.01628(10) Uani 1 1 d . .
Ho4 Ho 0.80515(2) 0.59564(3) 0.21374(2) 0.02515(11) Uani 1 1 d . .
O25 O 0.7909(2) 0.4304(4) 0.2233(2) 0.0233(13) Uani 1 1 d . .
O10 O 0.7992(2) 0.0280(4) 0.78163(19) 0.0166(12) Uani 1 1 d . .
O11 O 0.7246(2) 0.1605(3) 0.79023(18) 0.0150(12) Uani 1 1 d . .
O24 O 0.7115(2) 0.5621(4) 0.2067(2) 0.0249(14) Uani 1 1 d . .
O2 O 0.6755(2) -0.1006(4) 0.8574(2) 0.0259(14) Uani 1 1 d . .
C2 C 0.5903(3) -0.1903(6) 0.6694(3) 0.026(2) Uani 1 1 d . .
O9 O 0.8266(2) 0.1403(4) 0.8748(2) 0.0229(13) Uani 1 1 d . .
O3 O 0.6743(2) -0.1320(4) 0.7568(2) 0.0235(13) Uani 1 1 d . .
O23 O 0.6778(2) 0.2587(4) 0.2385(2) 0.0297(15) Uani 1 1 d . .
C70 C 0.9144(4) 0.4954(7) 0.2825(4) 0.031(2) Uani 1 1 d . .
O6 O 0.6044(2) 0.1352(4) 0.7285(2) 0.0250(14) Uani 1 1 d . .
O28 O 0.8916(2) 0.5463(4) 0.2469(2) 0.0291(14) Uani 1 1 d . .
O7 O 0.7797(2) -0.1376(4) 0.8227(2) 0.0245(13) Uani 1 1 d . .
O13 O 0.6987(2) 0.2852(4) 0.8803(2) 0.0255(14) Uani 1 1 d . .
C12 C 0.6483(4) -0.1958(6) 0.9378(3) 0.038(2) Uani 1 1 d . .
H12 H 0.6852 -0.1882 0.9386 0.045 Uiso 1 1 calc R U
O15 O 0.8852(2) 0.2868(4) 0.8394(2) 0.0226(13) Uani 1 1 d . .
C9 C 0.6117(4) -0.1929(7) 0.8026(3) 0.032(2) Uani 1 1 d . .
H9 H 0.5803 -0.2287 0.8002 0.038 Uiso 1 1 calc R U
O5 O 0.6291(2) 0.0513(4) 0.7987(2) 0.0224(13) Uani 1 1 d . .
O31 O 0.7501(2) 0.7261(5) 0.1830(2) 0.0353(16) Uani 1 1 d . .
O12 O 0.8258(2) 0.3245(4) 0.7363(2) 0.0253(14) Uani 1 1 d . .
O27 O 0.8899(2) 0.4464(5) 0.3098(2) 0.0351(13) Uani 1 1 d . .
O18 O 0.7539(2) 0.2734(4) 0.1731(2) 0.0280(14) Uani 1 1 d . .
C47 C 0.9031(4) 0.3745(8) 0.1654(4) 0.057(3) Uani 1 1 d . .
H47A H 0.9244 0.3492 0.1955 0.086 Uiso 1 1 calc R U
H47B H 0.8952 0.4396 0.1704 0.086 Uiso 1 1 calc R U
H47C H 0.9230 0.3692 0.1390 0.086 Uiso 1 1 calc R U
O8 O 0.7552(2) 0.0511(4) 0.8815(2) 0.0248(14) Uani 1 1 d . .
C3 C 0.5706(4) -0.2428(7) 0.6265(3) 0.040(3) Uani 1 1 d . .
H3 H 0.5588 -0.2121 0.5962 0.048 Uiso 1 1 calc R U
O14 O 0.7745(2) 0.3222(4) 0.8207(2) 0.0215(13) Uani 1 1 d . .
O22 O 0.7916(3) 0.5386(5) 0.1346(2) 0.0341(16) Uani 1 1 d . .
O17 O 0.8538(3) 0.3234(5) 0.1527(3) 0.0409(17) Uani 1 1 d . .
C18 C 0.7676(4) -0.2309(7) 0.8374(4) 0.040(3) Uani 1 1 d . .
H18A H 0.7533 -0.2277 0.8674 0.059 Uiso 1 1 calc R U
H18B H 0.8001 -0.2682 0.8432 0.059 Uiso 1 1 calc R U
H18C H 0.7412 -0.2593 0.8114 0.059 Uiso 1 1 calc R U
C85 C 0.8836(4) 0.7818(7) 0.1030(4) 0.034(2) Uani 1 1 d . .
C62 C 0.6057(5) 0.1837(9) 0.0130(4) 0.049(3) Uani 1 1 d . .
C39 C 0.7876(3) 0.3766(5) 0.8592(3) 0.0200(19) Uani 1 1 d . .
O21 O 0.7156(2) 0.4553(4) 0.1167(2) 0.0288(14) Uani 1 1 d . .
O19 O 0.6474(2) 0.3054(4) 0.1288(2) 0.0319(15) Uani 1 1 d . .
C16 C 0.5555(4) -0.1913(7) 0.8927(4) 0.037(2) Uani 1 1 d . .
O4 O 0.5931(2) -0.0950(4) 0.6707(2) 0.0348(15) Uani 1 1 d . .
C73 C 0.9957(4) 0.5583(10) 0.3356(5) 0.072(4) Uani 1 1 d . .
H73A H 0.9855 0.5344 0.3653 0.108 Uiso 1 1 calc R U
H73B H 0.9789 0.6186 0.3275 0.108 Uiso 1 1 calc R U
H73C H 1.0344 0.5651 0.3411 0.108 Uiso 1 1 calc R U
C76 C 0.6469(4) 0.7771(7) 0.1152(4) 0.040(3) Uani 1 1 d . .
O30 O 0.8556(2) 0.6933(5) 0.1681(2) 0.0369(16) Uani 1 1 d . .
O20 O 0.6333(4) 0.1038(6) 0.0251(3) 0.068(3) Uani 1 1 d . .
O16 O 0.9127(2) 0.3479(5) 0.9803(2) 0.0351(13) Uani 1 1 d . .
O26 O 0.8321(3) 0.7306(4) 0.2689(2) 0.0362(16) Uani 1 1 d . .
C56 C 0.6599(4) 0.2584(7) 0.0932(3) 0.035(2) Uani 1 1 d . .
C92 C 0.8485(4) 0.8246(7) 0.2571(3) 0.0351(13) Uani 1 1 d . .
H92A H 0.8783 0.8202 0.2399 0.053 Uiso 1 1 calc R U
H92B H 0.8597 0.8599 0.2873 0.053 Uiso 1 1 calc R U
H92C H 0.8185 0.8559 0.2362 0.053 Uiso 1 1 calc R U
C78 C 0.5945(4) 0.9186(8) 0.1069(4) 0.047(3) Uani 1 1 d . .
H78 H 0.5609 0.9483 0.0991 0.057 Uiso 1 1 calc R U
C20 C 0.5358(3) 0.1011(6) 0.7761(3) 0.0262(14) Uani 1 1 d . .
C60 C 0.5415(4) 0.2809(12) -0.0419(4) 0.066(4) Uani 1 1 d . .
H60 H 0.5167 0.2891 -0.0716 0.080 Uiso 1 1 calc R U
C74 C 0.9974(5) 0.3951(8) 0.3050(5) 0.068(4) Uani 1 1 d . .
H74A H 1.0356 0.3926 0.3053 0.102 Uiso 1 1 calc R U
H74B H 0.9786 0.3533 0.2798 0.102 Uiso 1 1 calc R U
H74C H 0.9907 0.3762 0.3370 0.102 Uiso 1 1 calc R U
C42 C 0.6962(4) 0.5772(6) 0.8842(4) 0.034(2) Uani 1 1 d . .
H42 H 0.6962 0.6428 0.8843 0.040 Uiso 1 1 calc R U
O1 O 0.5212(3) -0.1698(5) 0.8506(3) 0.053(2) Uani 1 1 d . .
C59 C 0.5528(4) 0.3531(11) -0.0103(4) 0.064(4) Uani 1 1 d . .
H59 H 0.5359 0.4110 -0.0182 0.077 Uiso 1 1 calc R U
C38 C 0.8385(3) 0.3871(6) 0.8864(3) 0.0219(19) Uani 1 1 d . .
H38 H 0.8429 0.4250 0.9147 0.026 Uiso 1 1 calc R U
C45 C 0.6960(3) 0.3815(6) 0.8826(3) 0.0204(18) Uani 1 1 d . .
C84 C 0.8407(4) 0.7510(7) 0.1310(4) 0.040(2) Uani 1 1 d . .
C15 C 0.5380(5) -0.2198(8) 0.9352(5) 0.056(3) Uani 1 1 d . .
H15 H 0.5011 -0.2276 0.9348 0.067 Uiso 1 1 calc R U
C63 C 0.6242(7) 0.0226(10) -0.0072(5) 0.097(5) Uani 1 1 d . .
H63A H 0.5873 0.0018 -0.0103 0.145 Uiso 1 1 calc R U
H63B H 0.6484 -0.0273 0.0067 0.145 Uiso 1 1 calc R U
H63C H 0.6309 0.0390 -0.0395 0.145 Uiso 1 1 calc R U
C66 C 0.7593(4) 0.4981(7) 0.0497(3) 0.038(2) Uani 1 1 d . .
C25 C 0.8152(4) 0.0976(6) 0.9571(3) 0.027(2) Uani 1 1 d . .
C37 C 0.8853(3) 0.3444(6) 0.8750(3) 0.0226(19) Uani 1 1 d . .
C14 C 0.5754(6) -0.2362(9) 0.9778(5) 0.069(4) Uani 1 1 d . .
H14 H 0.5633 -0.2565 1.0060 0.083 Uiso 1 1 calc R U
O32 O 0.6546(3) 0.6811(5) 0.1136(3) 0.0487(19) Uani 1 1 d . .
C19 C 0.5952(4) 0.0950(7) 0.7675(3) 0.0351(13) Uani 1 1 d . .
C6 C 0.6050(4) -0.3337(7) 0.7164(4) 0.041(3) Uani 1 1 d . .
H6 H 0.6159 -0.3651 0.7465 0.050 Uiso 1 1 calc R U
C43 C 0.6521(4) 0.5279(7) 0.8938(3) 0.034(2) Uani 1 1 d . .
H43 H 0.6222 0.5601 0.9007 0.041 Uiso 1 1 calc R U
C40 C 0.7411(3) 0.4308(6) 0.8729(3) 0.0180(18) Uani 1 1 d . .
C23 C 0.5337(4) 0.0732(7) 0.8294(4) 0.042(3) Uani 1 1 d . .
H23A H 0.4967 0.0721 0.8336 0.064 Uiso 1 1 calc R U
H23B H 0.5538 0.1181 0.8521 0.064 Uiso 1 1 calc R U
H23C H 0.5494 0.0117 0.8363 0.064 Uiso 1 1 calc R U
C65 C 0.7555(4) 0.4950(7) 0.1043(3) 0.030(2) Uani 1 1 d . .
C49 C 0.9056(4) 0.1828(8) 0.1455(4) 0.044(3) Uani 1 1 d . .
H49 H 0.9382 0.2153 0.1542 0.053 Uiso 1 1 calc R U
C11 C 0.6109(4) -0.1793(6) 0.8942(4) 0.032(2) Uani 1 1 d . .
O29 O 0.8280(3) 0.7672(6) 0.0247(3) 0.053(2) Uani 1 1 d . .
C91 C 0.8253(5) 0.7464(9) -0.0272(4) 0.060(3) Uani 1 1 d . .
H91A H 0.8303 0.8035 -0.0447 0.090 Uiso 1 1 calc R U
H91B H 0.7906 0.7196 -0.0411 0.090 Uiso 1 1 calc R U
H91C H 0.8534 0.7024 -0.0305 0.090 Uiso 1 1 calc R U
C53 C 0.8078(4) 0.1805(7) 0.1308(3) 0.037(2) Uani 1 1 d . .
C32 C 1.0062(4) 0.3927(7) 0.9808(4) 0.039(2) Uani 1 1 d . .
H32 H 1.0152 0.3922 1.0154 0.046 Uiso 1 1 calc R U
C13 C 0.6300(5) -0.2240(8) 0.9807(4) 0.056(3) Uani 1 1 d . .
H13 H 0.6544 -0.2342 1.0105 0.068 Uiso 1 1 calc R U
C68 C 0.7224(5) 0.5820(8) 0.0263(4) 0.054(3) Uani 1 1 d . .
H68A H 0.7325 0.6380 0.0455 0.080 Uiso 1 1 calc R U
H68B H 0.6851 0.5672 0.0262 0.080 Uiso 1 1 calc R U
H68C H 0.7270 0.5922 -0.0073 0.080 Uiso 1 1 calc R U
C26 C 0.7922(4) 0.1867(8) 0.9755(3) 0.045(3) Uani 1 1 d . .
H26A H 0.8061 0.1938 1.0106 0.068 Uiso 1 1 calc R U
H26B H 0.7533 0.1825 0.9696 0.068 Uiso 1 1 calc R U
H26C H 0.8026 0.2402 0.9581 0.068 Uiso 1 1 calc R U
C8 C 0.6335(3) -0.1833(6) 0.7604(3) 0.027(2) Uani 1 1 d . .
C21 C 0.5171(4) 0.2032(7) 0.7663(4) 0.048(3) Uani 1 1 d . .
H21A H 0.5199 0.2207 0.7330 0.071 Uiso 1 1 calc R U
H21B H 0.5397 0.2440 0.7897 0.071 Uiso 1 1 calc R U
H21C H 0.4801 0.2091 0.7701 0.071 Uiso 1 1 calc R U
C41 C 0.7408(4) 0.5272(6) 0.8743(3) 0.030(2) Uani 1 1 d . .
H41 H 0.7710 0.5602 0.8685 0.035 Uiso 1 1 calc R U
C10 C 0.6338(3) -0.1520(6) 0.8492(3) 0.0262(14) Uani 1 1 d . .
C54 C 0.7548(4) 0.2253(6) 0.1333(3) 0.033(2) Uani 1 1 d . .
C34 C 1.0331(4) 0.4133(7) 0.9016(4) 0.041(3) Uani 1 1 d . .
H34 H 1.0597 0.4284 0.8836 0.050 Uiso 1 1 calc R U
C24 C 0.7979(3) 0.0952(6) 0.9003(3) 0.0231(19) Uani 1 1 d . .
C44 C 0.6523(3) 0.4311(6) 0.8931(3) 0.025(2) Uani 1 1 d . .
H44 H 0.6225 0.3984 0.8998 0.030 Uiso 1 1 calc R U
C31 C 0.9530(4) 0.3707(7) 0.9559(4) 0.033(2) Uani 1 1 d . .
C36 C 0.9401(3) 0.3693(6) 0.9040(3) 0.0234(19) Uani 1 1 d . .
C35 C 0.9812(3) 0.3890(6) 0.8774(4) 0.029(2) Uani 1 1 d . .
H35 H 0.9735 0.3856 0.8428 0.035 Uiso 1 1 calc R U
C30 C 0.9271(5) 0.3270(8) 1.0328(3) 0.056(3) Uani 1 1 d . .
H30A H 0.9548 0.2792 1.0382 0.084 Uiso 1 1 calc R U
H30B H 0.8957 0.3047 1.0443 0.084 Uiso 1 1 calc R U
H30C H 0.9406 0.3830 1.0507 0.084 Uiso 1 1 calc R U
C7 C 0.6084(3) -0.2381(6) 0.7152(3) 0.027(2) Uani 1 1 d . .
C71 C 0.9776(4) 0.4922(7) 0.2941(4) 0.045(3) Uani 1 1 d . .
C57 C 0.6177(4) 0.2591(8) 0.0458(3) 0.035(2) Uani 1 1 d . .
C90 C 0.8770(4) 0.7914(7) 0.0524(4) 0.045(3) Uani 1 1 d . .
C5 C 0.5854(5) -0.3858(7) 0.6733(4) 0.051(3) Uani 1 1 d . .
H5 H 0.5839 -0.4512 0.6748 0.061 Uiso 1 1 calc R U
C50 C 0.9060(5) 0.0884(9) 0.1335(4) 0.054(3) Uani 1 1 d . .
H50 H 0.9390 0.0578 0.1350 0.065 Uiso 1 1 calc R U
C22 C 0.5024(4) 0.0344(7) 0.7400(4) 0.040(3) Uani 1 1 d . .
H22A H 0.5169 -0.0281 0.7455 0.060 Uiso 1 1 calc R U
H22B H 0.5033 0.0537 0.7066 0.060 Uiso 1 1 calc R U
H22C H 0.4655 0.0350 0.7448 0.060 Uiso 1 1 calc R U
C77 C 0.5974(4) 0.8231(8) 0.1055(4) 0.051(3) Uani 1 1 d . .
H77 H 0.5655 0.7881 0.0979 0.061 Uiso 1 1 calc R U
C58 C 0.5892(4) 0.3423(9) 0.0336(4) 0.050(3) Uani 1 1 d . .
H58 H 0.5950 0.3922 0.0561 0.060 Uiso 1 1 calc R U
C48 C 0.8573(4) 0.2292(7) 0.1447(3) 0.035(2) Uani 1 1 d . .
C29 C 0.8459(4) 0.4178(6) 0.7496(3) 0.038(2) Uani 1 1 d . .
H29A H 0.8206 0.4508 0.7655 0.057 Uiso 1 1 calc R U
H29B H 0.8501 0.4512 0.7201 0.057 Uiso 1 1 calc R U
H29C H 0.8804 0.4137 0.7720 0.057 Uiso 1 1 calc R U
C33 C 1.0444(4) 0.4147(7) 0.9533(4) 0.041(3) Uani 1 1 d . .
H33 H 1.0792 0.4312 0.9698 0.049 Uiso 1 1 calc R U
C55 C 0.7108(4) 0.2150(7) 0.0942(3) 0.035(2) Uani 1 1 d . .
H55 H 0.7150 0.1776 0.0673 0.042 Uiso 1 1 calc R U
C46 C 0.6559(4) 0.2336(7) 0.8936(4) 0.043(3) Uani 1 1 d . .
H46A H 0.6523 0.2506 0.9268 0.064 Uiso 1 1 calc R U
H46B H 0.6634 0.1674 0.8925 0.064 Uiso 1 1 calc R U
H46C H 0.6227 0.2477 0.8708 0.064 Uiso 1 1 calc R U
C28 C 0.7922(6) 0.0116(8) 0.9796(4) 0.074(4) Uani 1 1 d . .
H28A H 0.8038 -0.0448 0.9653 0.111 Uiso 1 1 calc R U
H28B H 0.7532 0.0146 0.9725 0.111 Uiso 1 1 calc R U
H28C H 0.8051 0.0110 1.0150 0.111 Uiso 1 1 calc R U
C82 C 0.7471(4) 0.7793(7) 0.1429(4) 0.037(2) Uani 1 1 d . .
C83 C 0.7884(4) 0.7906(7) 0.1163(4) 0.039(3) Uani 1 1 d . .
H83 H 0.7813 0.8262 0.0872 0.047 Uiso 1 1 calc R U
C52 C 0.8093(5) 0.0876(7) 0.1178(4) 0.043(3) Uani 1 1 d . .
H52 H 0.7769 0.0550 0.1076 0.052 Uiso 1 1 calc R U
C27 C 0.8763(4) 0.0986(8) 0.9725(3) 0.045(3) Uani 1 1 d . .
H27A H 0.8905 0.1526 0.9582 0.068 Uiso 1 1 calc R U
H27B H 0.8909 0.0422 0.9609 0.068 Uiso 1 1 calc R U
H27C H 0.8863 0.1018 1.0081 0.068 Uiso 1 1 calc R U
C64 C 0.6713(4) 0.1622(7) 0.2227(4) 0.041(3) Uani 1 1 d . .
H64A H 0.6532 0.1598 0.1883 0.061 Uiso 1 1 calc R U
H64B H 0.6499 0.1294 0.2427 0.061 Uiso 1 1 calc R U
H64C H 0.7063 0.1329 0.2263 0.061 Uiso 1 1 calc R U
C81 C 0.6948(4) 0.8307(7) 0.1277(4) 0.036(2) Uani 1 1 d . .
C79 C 0.6421(5) 0.9728(8) 0.1200(4) 0.051(3) Uani 1 1 d . .
H79 H 0.6408 1.0382 0.1216 0.061 Uiso 1 1 calc R U
C80 C 0.6916(4) 0.9240(8) 0.1305(4) 0.048(3) Uani 1 1 d . .
H80 H 0.7235 0.9584 0.1398 0.058 Uiso 1 1 calc R U
C69 C 0.7384(5) 0.4088(8) 0.0221(3) 0.049(3) Uani 1 1 d . .
H69A H 0.7408 0.4147 -0.0123 0.074 Uiso 1 1 calc R U
H69B H 0.7012 0.3989 0.0246 0.074 Uiso 1 1 calc R U
H69C H 0.7599 0.3562 0.0366 0.074 Uiso 1 1 calc R U
C4 C 0.5684(4) -0.3399(8) 0.6287(4) 0.044(3) Uani 1 1 d . .
H4 H 0.5555 -0.3744 0.5999 0.053 Uiso 1 1 calc R U
C1 C 0.5813(4) -0.0449(8) 0.6251(4) 0.051(3) Uani 1 1 d . .
H1A H 0.6043 -0.0672 0.6034 0.077 Uiso 1 1 calc R U
H1B H 0.5877 0.0211 0.6314 0.077 Uiso 1 1 calc R U
H1C H 0.5440 -0.0547 0.6096 0.077 Uiso 1 1 calc R U
C87 C 0.9786(4) 0.8347(8) 0.1099(5) 0.055(3) Uani 1 1 d . .
H87 H 1.0125 0.8470 0.1296 0.066 Uiso 1 1 calc R U
C61 C 0.5661(4) 0.1938(10) -0.0313(4) 0.052(3) Uani 1 1 d . .
H61 H 0.5567 0.1431 -0.0528 0.062 Uiso 1 1 calc R U
C86 C 0.9350(4) 0.8013(7) 0.1324(4) 0.047(3) Uani 1 1 d . .
H86 H 0.9408 0.7924 0.1667 0.056 Uiso 1 1 calc R U
C89 C 0.9198(5) 0.8237(8) 0.0304(4) 0.052(3) Uani 1 1 d . .
H89 H 0.9146 0.8288 -0.0041 0.062 Uiso 1 1 calc R U
C51 C 0.8591(5) 0.0398(8) 0.1195(4) 0.054(3) Uani 1 1 d . .
H51 H 0.8596 -0.0237 0.1112 0.065 Uiso 1 1 calc R U
C67 C 0.8159(5) 0.5189(9) 0.0436(4) 0.062(4) Uani 1 1 d . .
H67A H 0.8396 0.4689 0.0582 0.093 Uiso 1 1 calc R U
H67B H 0.8278 0.5773 0.0599 0.093 Uiso 1 1 calc R U
H67C H 0.8168 0.5238 0.0088 0.093 Uiso 1 1 calc R U
C72 C 0.9997(4) 0.5301(9) 0.2477(5) 0.066(4) Uani 1 1 d . .
H72A H 0.9843 0.5910 0.2384 0.098 Uiso 1 1 calc R U
H72B H 0.9898 0.4872 0.2203 0.098 Uiso 1 1 calc R U
H72C H 1.0386 0.5353 0.2562 0.098 Uiso 1 1 calc R U
C75 C 0.6076(5) 0.6234(9) 0.1030(5) 0.080(4) Uani 1 1 d . .
H75A H 0.5860 0.6336 0.1278 0.120 Uiso 1 1 calc R U
H75B H 0.6183 0.5584 0.1034 0.120 Uiso 1 1 calc R U
H75C H 0.5869 0.6392 0.0708 0.120 Uiso 1 1 calc R U
C17 C 0.4641(4) -0.1665(9) 0.8508(6) 0.080(5) Uani 1 1 d . .
H17A H 0.4517 -0.2284 0.8574 0.120 Uiso 1 1 calc R U
H17B H 0.4448 -0.1451 0.8190 0.120 Uiso 1 1 calc R U
H17C H 0.4578 -0.1238 0.8763 0.120 Uiso 1 1 calc R U

loop_
_atom_site_aniso_label
_atom_site_aniso_U_11
_atom_site_aniso_U_22
_atom_site_aniso_U_33
_atom_site_aniso_U_23
_atom_site_aniso_U_13
_atom_site_aniso_U_12
C88 0.042(7) 0.047(7) 0.078(9) 0.005(7) 0.025(7) -0.005(6)
Ho1 0.0159(2) 0.0175(2) 0.0180(2) 0.00027(16) 0.00527(15) -0.00148(16)
Ho3 0.0155(2) 0.0326(2) 0.0196(2) 0.00028(18) 0.00218(15) -0.00327(18)
Ho2 0.01310(19) 0.0176(2) 0.0183(2) -0.00095(16) 0.00348(15) -0.00037(16)
Ho4 0.0175(2) 0.0330(2) 0.0246(2) -0.00029(19) 0.00336(16) -0.00273(18)
O25 0.015(3) 0.034(4) 0.021(3) 0.000(3) 0.005(2) 0.000(3)
O10 0.010(3) 0.018(3) 0.022(3) 0.000(2) 0.006(2) -0.005(2)
O11 0.014(3) 0.012(3) 0.018(3) -0.004(2) 0.002(2) -0.002(2)
O24 0.019(3) 0.026(3) 0.028(3) 0.002(3) 0.002(3) 0.002(3)
O2 0.028(3) 0.026(3) 0.025(3) -0.002(3) 0.010(3) -0.002(3)
C2 0.020(5) 0.033(5) 0.025(5) 0.008(4) 0.007(4) -0.009(4)
O9 0.023(3) 0.024(3) 0.023(3) 0.002(3) 0.006(3) -0.002(3)
O3 0.023(3) 0.027(3) 0.021(3) 0.000(3) 0.006(3) -0.007(3)
O23 0.028(3) 0.035(4) 0.026(3) -0.003(3) 0.004(3) -0.008(3)
C70 0.030(5) 0.029(5) 0.035(6) -0.020(5) 0.007(4) -0.012(4)
O6 0.021(3) 0.028(3) 0.026(3) 0.007(3) 0.005(3) 0.000(3)
O28 0.013(3) 0.038(4) 0.037(4) -0.004(3) 0.005(3) -0.004(3)
O7 0.026(3) 0.021(3) 0.026(3) 0.008(3) 0.002(3) -0.003(3)
O13 0.021(3) 0.021(3) 0.038(4) 0.000(3) 0.013(3) -0.001(3)
C12 0.063(7) 0.030(6) 0.027(5) 0.001(4) 0.026(5) 0.005(5)
O15 0.022(3) 0.021(3) 0.025(3) -0.001(3) 0.006(3) 0.001(3)
C9 0.030(5) 0.036(6) 0.031(5) 0.001(4) 0.007(4) -0.009(4)
O5 0.018(3) 0.025(3) 0.025(3) 0.003(3) 0.006(3) -0.004(3)
O31 0.027(4) 0.043(4) 0.037(4) 0.007(3) 0.008(3) -0.004(3)
O12 0.027(3) 0.023(3) 0.027(3) -0.002(3) 0.007(3) -0.005(3)
O27 0.032(3) 0.043(3) 0.032(3) -0.005(3) 0.010(2) -0.001(3)
O18 0.030(3) 0.034(4) 0.021(3) -0.003(3) 0.007(3) -0.007(3)
C47 0.036(7) 0.064(8) 0.077(9) -0.028(7) 0.024(6) -0.015(6)
O8 0.026(3) 0.027(3) 0.022(3) 0.000(3) 0.004(3) -0.001(3)
C3 0.046(6) 0.047(7) 0.022(5) -0.001(5) -0.005(5) -0.014(5)
O14 0.015(3) 0.023(3) 0.028(3) -0.002(3) 0.007(2) -0.001(2)
O22 0.036(4) 0.043(4) 0.024(3) 0.003(3) 0.007(3) -0.010(3)
O17 0.035(4) 0.038(4) 0.056(5) -0.015(3) 0.023(3) -0.007(3)
C18 0.031(6) 0.044(6) 0.045(6) 0.015(5) 0.012(5) 0.000(5)
C85 0.028(5) 0.031(6) 0.047(6) 0.005(5) 0.013(5) 0.002(4)
C62 0.056(7) 0.055(8) 0.037(6) 0.001(6) 0.018(5) -0.017(6)
C39 0.024(5) 0.009(4) 0.031(5) 0.002(4) 0.017(4) -0.001(3)
O21 0.029(4) 0.036(4) 0.022(3) -0.001(3) 0.005(3) -0.009(3)
O19 0.027(3) 0.041(4) 0.026(3) -0.003(3) 0.001(3) -0.009(3)
C16 0.038(6) 0.022(5) 0.058(7) -0.003(5) 0.027(5) -0.004(5)
O4 0.032(4) 0.034(4) 0.036(4) 0.005(3) 0.001(3) 0.000(3)
C73 0.027(6) 0.111(12) 0.070(9) -0.024(8) -0.008(6) 0.000(7)
C76 0.033(6) 0.047(7) 0.040(6) 0.008(5) 0.004(5) -0.002(5)
O30 0.031(4) 0.043(4) 0.037(4) -0.001(3) 0.008(3) -0.006(3)
O20 0.103(7) 0.051(5) 0.042(5) -0.020(4) -0.004(5) -0.029(5)
O16 0.030(3) 0.044(3) 0.031(3) -0.005(3) 0.005(2) -0.008(3)
O26 0.044(4) 0.030(4) 0.037(4) 0.002(3) 0.014(3) -0.004(3)
C56 0.040(6) 0.044(6) 0.022(5) 0.006(5) 0.008(4) -0.019(5)
C92 0.032(3) 0.043(3) 0.032(3) -0.005(3) 0.010(2) -0.001(3)
C78 0.042(7) 0.056(8) 0.047(7) 0.005(6) 0.017(5) 0.010(6)
C20 0.017(3) 0.029(4) 0.033(4) 0.005(3) 0.008(3) 0.000(3)
C60 0.023(6) 0.145(14) 0.031(7) 0.015(8) 0.002(5) -0.012(8)
C74 0.039(7) 0.066(9) 0.098(10) 0.011(8) 0.013(7) 0.029(6)
C42 0.042(6) 0.013(5) 0.047(6) -0.006(4) 0.011(5) 0.009(4)
O1 0.026(4) 0.056(5) 0.081(6) 0.006(4) 0.023(4) 0.000(4)
C59 0.021(6) 0.129(13) 0.037(7) 0.015(8) -0.006(5) 0.000(7)
C38 0.021(5) 0.022(5) 0.023(5) -0.001(4) 0.005(4) 0.004(4)
C45 0.016(4) 0.023(5) 0.023(5) 0.000(4) 0.006(4) 0.001(4)
C84 0.037(6) 0.047(7) 0.035(6) -0.003(5) 0.008(5) 0.000(5)
C15 0.062(8) 0.047(7) 0.070(9) -0.005(6) 0.045(7) -0.016(6)
C63 0.146(15) 0.076(11) 0.064(9) -0.033(8) 0.011(9) -0.045(10)
C66 0.039(6) 0.051(7) 0.025(5) -0.006(5) 0.009(4) -0.008(5)
C25 0.035(5) 0.023(5) 0.021(5) 0.002(4) 0.005(4) -0.007(4)
C37 0.022(5) 0.023(5) 0.019(5) 0.007(4) -0.005(4) 0.001(4)
C14 0.103(12) 0.065(9) 0.058(9) 0.001(7) 0.062(9) -0.027(8)
O32 0.037(4) 0.040(5) 0.067(5) -0.001(4) 0.005(4) -0.003(3)
C19 0.030(3) 0.044(3) 0.031(3) -0.005(3) 0.005(2) -0.008(3)
C6 0.060(7) 0.030(6) 0.033(6) 0.000(4) 0.008(5) -0.017(5)
C43 0.026(5) 0.039(6) 0.037(6) -0.007(5) 0.005(4) 0.007(4)
C40 0.019(4) 0.018(4) 0.018(4) -0.007(3) 0.003(3) -0.005(3)
C23 0.027(5) 0.046(7) 0.059(7) -0.005(5) 0.021(5) -0.009(5)
C65 0.027(5) 0.036(6) 0.026(5) 0.003(4) 0.008(4) -0.005(4)
C49 0.042(6) 0.060(8) 0.032(6) -0.012(5) 0.012(5) 0.010(6)
C11 0.041(6) 0.019(5) 0.043(6) -0.001(4) 0.023(5) -0.002(4)
O29 0.046(5) 0.079(6) 0.035(4) 0.001(4) 0.006(4) -0.006(4)
C91 0.079(9) 0.072(9) 0.029(6) 0.005(6) 0.013(6) 0.004(7)
C53 0.047(6) 0.043(6) 0.022(5) -0.012(4) 0.012(4) -0.001(5)
C32 0.045(6) 0.036(6) 0.031(5) -0.012(5) -0.003(5) 0.003(5)
C13 0.089(10) 0.047(7) 0.038(7) 0.003(5) 0.025(6) -0.013(7)
C68 0.056(7) 0.074(9) 0.030(6) 0.000(6) 0.005(5) 0.006(6)
C26 0.053(7) 0.060(7) 0.021(5) -0.007(5) 0.006(5) 0.010(6)
C8 0.024(5) 0.025(5) 0.030(5) 0.005(4) 0.001(4) 0.002(4)
C21 0.024(5) 0.044(7) 0.078(8) 0.003(6) 0.017(5) 0.006(5)
C41 0.029(5) 0.032(6) 0.028(5) -0.008(4) 0.007(4) 0.001(4)
C10 0.017(3) 0.029(4) 0.033(4) 0.005(3) 0.008(3) 0.000(3)
C54 0.046(6) 0.030(5) 0.026(5) 0.004(4) 0.019(5) -0.009(5)
C34 0.020(5) 0.047(7) 0.058(7) -0.006(5) 0.010(5) -0.002(5)
C24 0.029(5) 0.016(4) 0.021(5) -0.003(4) -0.001(4) 0.003(4)
C44 0.020(5) 0.033(5) 0.020(5) 0.000(4) 0.003(4) -0.003(4)
C31 0.024(5) 0.032(6) 0.038(6) -0.005(4) -0.005(4) -0.001(4)
C36 0.025(5) 0.018(5) 0.027(5) -0.001(4) 0.005(4) 0.007(4)
C35 0.016(5) 0.021(5) 0.048(6) -0.006(4) 0.001(4) 0.000(4)
C30 0.074(8) 0.069(8) 0.023(6) -0.006(5) 0.006(5) -0.010(7)
C7 0.020(5) 0.032(5) 0.026(5) 0.005(4) 0.001(4) -0.007(4)
C71 0.022(5) 0.035(6) 0.072(8) 0.007(6) -0.005(5) -0.003(5)
C57 0.030(6) 0.058(7) 0.019(5) -0.007(5) 0.007(4) -0.022(5)
C90 0.040(6) 0.038(6) 0.054(7) -0.002(5) 0.007(5) 0.006(5)
C5 0.075(8) 0.023(6) 0.047(7) 0.004(5) -0.008(6) -0.019(5)
C50 0.056(8) 0.067(9) 0.039(6) -0.007(6) 0.009(6) 0.035(7)
C22 0.018(5) 0.060(7) 0.043(6) -0.007(5) 0.007(4) -0.006(5)
C77 0.033(6) 0.061(8) 0.056(7) 0.013(6) 0.006(5) 0.003(6)
C58 0.022(6) 0.082(9) 0.045(7) 0.004(6) 0.001(5) -0.008(6)
C48 0.034(6) 0.049(7) 0.024(5) -0.001(5) 0.013(4) 0.001(5)
C29 0.062(7) 0.022(5) 0.027(5) 0.004(4) 0.000(5) -0.012(5)
C33 0.035(6) 0.036(6) 0.049(7) 0.003(5) 0.002(5) -0.004(5)
C55 0.042(6) 0.038(6) 0.024(5) -0.002(4) 0.002(4) -0.002(5)
C46 0.037(6) 0.040(6) 0.059(7) 0.005(5) 0.027(5) 0.000(5)
C28 0.126(12) 0.064(9) 0.020(6) 0.010(6) -0.015(6) -0.045(8)
C82 0.027(5) 0.047(7) 0.039(6) -0.006(5) 0.006(4) 0.003(5)
C83 0.032(6) 0.055(7) 0.031(5) 0.005(5) 0.004(4) -0.010(5)
C52 0.058(7) 0.032(6) 0.039(6) -0.001(5) 0.009(5) 0.004(5)
C27 0.042(6) 0.064(8) 0.024(5) -0.004(5) -0.006(5) 0.005(6)
C64 0.042(6) 0.044(6) 0.034(6) 0.004(5) 0.001(5) -0.009(5)
C81 0.024(5) 0.040(6) 0.045(6) 0.013(5) 0.008(5) -0.001(4)
C79 0.054(7) 0.041(7) 0.057(7) 0.005(6) 0.008(6) 0.003(6)
C80 0.035(6) 0.050(7) 0.060(8) 0.002(6) 0.014(5) 0.005(5)
C69 0.069(8) 0.060(8) 0.023(5) -0.001(5) 0.019(5) -0.016(6)
C4 0.047(7) 0.048(7) 0.033(6) -0.010(5) -0.005(5) -0.007(5)
C1 0.050(7) 0.051(7) 0.045(7) 0.027(6) -0.012(5) -0.004(6)
C87 0.036(7) 0.049(7) 0.075(9) -0.009(6) -0.002(6) 0.003(5)
C61 0.038(6) 0.095(10) 0.020(5) -0.012(6) 0.005(5) -0.034(7)
C86 0.046(7) 0.039(6) 0.061(7) -0.007(6) 0.022(6) 0.008(5)
C89 0.064(8) 0.045(7) 0.053(7) 0.003(6) 0.029(6) 0.004(6)
C51 0.090(10) 0.026(6) 0.042(7) -0.010(5) 0.005(7) 0.013(6)
C67 0.063(8) 0.090(10) 0.036(7) -0.011(6) 0.015(6) -0.017(7)
C72 0.035(7) 0.079(10) 0.083(10) 0.006(8) 0.013(6) -0.004(6)
C75 0.051(8) 0.063(9) 0.114(12) 0.007(8) -0.010(8) -0.018(7)
C17 0.031(7) 0.061(9) 0.154(14) 0.020(9) 0.033(8) 0.003(6)

loop_
_atom_type_symbol
_atom_type_description
_atom_type_scat_dispersion_real
_atom_type_scat_dispersion_imag
_atom_type_scat_source
C C 0.0033 0.0016 'International Tables Vol C Tables 4.2.6.8 and 6.1.1.4'
H H 0.0000 0.0000 'International Tables Vol C Tables 4.2.6.8 and 6.1.1.4'
O O 0.0106 0.0060 'International Tables Vol C Tables 4.2.6.8 and 6.1.1.4'
Ho Ho -0.2175 4.6783 'International Tables Vol C Tables 4.2.6.8 and 6.1.1.4'

loop_
_geom_angle_atom_site_label_1
_geom_angle_atom_site_label_2
_geom_angle_atom_site_label_3
_geom_angle
_geom_angle_site_symmetry_1
_geom_angle_site_symmetry_3
C87 C88 C89 118.8(11) . .
O8 Ho1 O5 100.4(2) . .
O8 Ho1 O10 86.34(19) . .
O5 Ho1 O10 143.42(19) . .
O8 Ho1 O10 144.59(19) . 2_656
O5 Ho1 O10 84.21(18) . 2_656
O10 Ho1 O10 70.9(2) . 2_656
O8 Ho1 O3 147.01(19) . .
O5 Ho1 O3 84.84(19) . .
O10 Ho1 O3 108.77(18) . .
O10 Ho1 O3 68.01(18) 2_656 .
O8 Ho1 O2 78.1(2) . .
O5 Ho1 O2 73.87(19) . .
O10 Ho1 O2 142.22(19) . .
O10 Ho1 O2 135.81(19) 2_656 .
O3 Ho1 O2 72.12(19) . .
O8 Ho1 O11 77.38(19) . .
O5 Ho1 O11 76.76(18) . .
O10 Ho1 O11 69.70(17) . .
O10 Ho1 O11 69.52(17) 2_656 .
O3 Ho1 O11 135.00(18) . .
O2 Ho1 O11 137.19(18) . .
O8 Ho1 O7 86.14(19) . .
O5 Ho1 O7 147.73(19) . .
O10 Ho1 O7 67.95(18) . .
O10 Ho1 O7 108.57(18) 2_656 .
O3 Ho1 O7 73.63(19) . .
O2 Ho1 O7 76.75(19) . .
O11 Ho1 O7 135.25(17) . .
O8 Ho1 Ho1 123.99(14) . 2_656
O5 Ho1 Ho1 121.56(14) . 2_656
O10 Ho1 Ho1 37.81(13) . 2_656
O10 Ho1 Ho1 37.48(12) 2_656 2_656
O3 Ho1 Ho1 77.23(13) . 2_656
O2 Ho1 Ho1 144.22(13) . 2_656
O11 Ho1 Ho1 78.27(12) . 2_656
O7 Ho1 Ho1 77.27(13) . 2_656
O8 Ho1 Ho2 113.19(14) . 2_656
O5 Ho1 Ho2 68.18(13) . 2_656
O10 Ho1 Ho2 76.07(13) . 2_656
O10 Ho1 Ho2 36.19(12) 2_656 2_656
O3 Ho1 Ho2 99.08(13) . 2_656
O2 Ho1 Ho2 141.71(14) . 2_656
O11 Ho1 Ho2 35.94(12) . 2_656
O7 Ho1 Ho2 137.89(13) . 2_656
Ho1 Ho1 Ho2 60.790(10) 2_656 2_656
O27 Ho3 O21 103.4(2) 2_655 .
O27 Ho3 O19 76.7(2) 2_655 .
O21 Ho3 O19 73.7(2) . .
O27 Ho3 O25 83.2(2) 2_655 2_655
O21 Ho3 O25 144.0(2) . 2_655
O19 Ho3 O25 141.3(2) . 2_655
O27 Ho3 O25 145.3(2) 2_655 .
O21 Ho3 O25 85.26(19) . .
O19 Ho3 O25 137.4(2) . .
O25 Ho3 O25 71.5(2) 2_655 .
O27 Ho3 O24 79.4(2) 2_655 .
O21 Ho3 O24 76.9(2) . .
O19 Ho3 O24 136.2(2) . .
O25 Ho3 O24 69.54(19) 2_655 .
O25 Ho3 O24 69.76(19) . .
O27 Ho3 O18 145.0(2) 2_655 .
O21 Ho3 O18 81.5(2) . .
O19 Ho3 O18 71.4(2) . .
O25 Ho3 O18 113.41(19) 2_655 .
O25 Ho3 O18 69.05(19) . .
O24 Ho3 O18 134.56(19) . .
O27 Ho3 O23 86.9(2) 2_655 .
O21 Ho3 O23 146.3(2) . .
O19 Ho3 O23 77.8(2) . .
O25 Ho3 O23 68.34(19) 2_655 .
O25 Ho3 O23 104.54(19) . .
O24 Ho3 O23 136.89(19) . .
O18 Ho3 O23 72.60(19) . .
O27 Ho3 Ho3 121.31(15) 2_655 2_655
O21 Ho3 Ho3 122.80(14) . 2_655
O19 Ho3 Ho3 145.41(15) . 2_655
O25 Ho3 Ho3 38.15(13) 2_655 2_655
O25 Ho3 Ho3 37.71(13) . 2_655
O24 Ho3 Ho3 78.29(13) . 2_655
O18 Ho3 Ho3 80.86(14) . 2_655
O23 Ho3 Ho3 74.46(13) . 2_655
O27 Ho3 Ho4 69.31(16) 2_655 2_655
O21 Ho3 Ho4 112.27(15) . 2_655
O19 Ho3 Ho4 146.02(15) . 2_655
O25 Ho3 Ho4 36.53(14) 2_655 2_655
O25 Ho3 Ho4 76.24(13) . 2_655
O24 Ho3 Ho4 35.51(14) . 2_655
O18 Ho3 Ho4 141.49(14) . 2_655
O23 Ho3 Ho4 101.45(14) . 2_655
Ho3 Ho3 Ho4 61.254(11) 2_655 2_655
O6 Ho2 O9 102.2(2) 2_656 .
O6 Ho2 O15 76.93(19) 2_656 .
O9 Ho2 O15 74.56(19) . .
O6 Ho2 O14 145.81(19) 2_656 .
O9 Ho2 O14 84.23(19) . .
O15 Ho2 O14 72.49(18) . .
O6 Ho2 O11 86.13(18) 2_656 2_656
O9 Ho2 O11 144.57(18) . 2_656
O15 Ho2 O11 140.50(18) . 2_656
O14 Ho2 O11 108.14(18) . 2_656
O6 Ho2 O11 144.68(18) 2_656 .
O9 Ho2 O11 83.25(18) . .
O15 Ho2 O11 137.03(18) . .
O14 Ho2 O11 68.99(17) . .
O11 Ho2 O11 71.4(2) 2_656 .
O6 Ho2 O10 77.34(18) 2_656 .
O9 Ho2 O10 78.52(19) . .
O15 Ho2 O10 137.48(18) . .
O14 Ho2 O10 136.49(17) . .
O11 Ho2 O10 69.72(17) 2_656 .
O11 Ho2 O10 69.52(17) . .
O6 Ho2 O12 85.60(19) 2_656 .
O9 Ho2 O12 146.79(19) . .
O15 Ho2 O12 75.95(19) . .
O14 Ho2 O12 72.57(19) . .
O11 Ho2 O12 67.29(17) 2_656 .
O11 Ho2 O12 109.01(18) . .
O10 Ho2 O12 134.52(18) . .
O6 Ho2 Ho2 123.74(14) 2_656 2_656
O9 Ho2 Ho2 120.90(14) . 2_656
O15 Ho2 Ho2 144.62(13) . 2_656
O14 Ho2 Ho2 77.53(13) . 2_656
O11 Ho2 Ho2 37.83(12) 2_656 2_656
O11 Ho2 Ho2 37.72(12) . 2_656
O10 Ho2 Ho2 77.81(12) . 2_656
O12 Ho2 Ho2 77.50(13) . 2_656
O6 Ho2 Ho1 69.68(14) 2_656 2_656
O9 Ho2 Ho1 114.46(14) . 2_656
O15 Ho2 Ho1 146.51(13) . 2_656
O14 Ho2 Ho1 138.22(13) . 2_656
O11 Ho2 Ho1 36.38(12) 2_656 2_656
O11 Ho2 Ho1 76.29(12) . 2_656
O10 Ho2 Ho1 35.96(12) . 2_656
O12 Ho2 Ho1 98.57(13) . 2_656
Ho2 Ho2 Ho1 60.733(9) 2_656 2_656
O22 Ho4 O28 102.7(2) . .
O22 Ho4 O24 142.3(2) . 2_655
O28 Ho4 O24 84.2(2) . 2_655
O22 Ho4 O31 88.4(2) . .
O28 Ho4 O31 145.3(2) . .
O24 Ho4 O31 106.9(2) 2_655 .
O22 Ho4 O24 83.8(2) . .
O28 Ho4 O24 144.9(2) . .
O24 Ho4 O24 71.3(2) 2_655 .
O31 Ho4 O24 68.1(2) . .
O22 Ho4 O30 72.8(2) . .
O28 Ho4 O30 79.9(2) . .
O24 Ho4 O30 144.3(2) 2_655 .
O31 Ho4 O30 72.1(2) . .
O24 Ho4 O30 134.0(2) . .
O22 Ho4 O25 76.0(2) . .
O28 Ho4 O25 78.9(2) . .
O24 Ho4 O25 69.02(19) 2_655 .
O31 Ho4 O25 135.75(19) . .
O24 Ho4 O25 69.20(18) . .
O30 Ho4 O25 137.0(2) . .
O22 Ho4 O26 146.8(2) . .
O28 Ho4 O26 82.5(2) . .
O24 Ho4 O26 70.4(2) 2_655 .
O31 Ho4 O26 71.3(2) . .
O24 Ho4 O26 110.9(2) . .
O30 Ho4 O26 76.0(2) . .
O25 Ho4 O26 136.65(19) . .
O22 Ho4 Ho4 121.46(15) . 2_655
O28 Ho4 Ho4 122.49(15) . 2_655
O24 Ho4 Ho4 38.32(13) 2_655 2_655
O31 Ho4 Ho4 75.18(15) . 2_655
O24 Ho4 Ho4 37.83(14) . 2_655
O30 Ho4 Ho4 143.90(16) . 2_655
O25 Ho4 Ho4 78.36(13) . 2_655
O26 Ho4 Ho4 79.35(14) . 2_655
O22 Ho4 Ho3 111.54(16) . 2_655
O28 Ho4 Ho3 69.78(15) . 2_655
O24 Ho4 Ho3 35.92(14) 2_655 2_655
O31 Ho4 Ho3 136.36(15) . 2_655
O24 Ho4 Ho3 75.76(13) . 2_655
O30 Ho4 Ho3 149.65(16) . 2_655
O25 Ho4 Ho3 35.59(13) . 2_655
O26 Ho4 Ho3 101.12(14) . 2_655
Ho4 Ho4 Ho3 61.231(11) 2_655 2_655
Ho3 O25 Ho3 104.1(2) 2_655 .
Ho3 O25 Ho4 107.9(2) 2_655 .
Ho3 O25 Ho4 107.7(2) . .
Ho1 O10 Ho1 104.71(19) . 2_656
Ho1 O10 Ho2 108.2(2) . .
Ho1 O10 Ho2 107.9(2) 2_656 .
Ho2 O11 Ho2 104.45(19) 2_656 .
Ho2 O11 Ho1 107.68(19) 2_656 .
Ho2 O11 Ho1 107.27(19) . .
Ho4 O24 Ho3 108.6(2) 2_655 .
Ho4 O24 Ho4 103.8(2) 2_655 .
Ho3 O24 Ho4 108.3(2) . .
C10 O2 Ho1 132.2(5) . .
O4 C2 C3 124.1(8) . .
O4 C2 C7 116.6(8) . .
C3 C2 C7 119.2(9) . .
C24 O9 Ho2 136.7(5) . .
C8 O3 Ho1 132.2(5) . .
C64 O23 Ho3 129.2(5) . .
O28 C70 O27 124.9(8) . .
O28 C70 C71 117.9(8) . .
O27 C70 C71 117.2(9) . .
C19 O6 Ho2 132.5(6) . 2_656
C70 O28 Ho4 137.3(6) . .
C18 O7 Ho1 126.9(5) . .
C45 O13 C46 117.3(7) . .
C11 C12 C13 119.5(10) . .
C37 O15 Ho2 132.8(5) . .
C8 C9 C10 124.4(8) . .
C19 O5 Ho1 136.9(6) . .
C82 O31 Ho4 132.5(6) . .
C29 O12 Ho2 127.8(5) . .
C70 O27 Ho3 136.8(6) . 2_655
C54 O18 Ho3 133.1(6) . .
C24 O8 Ho1 136.5(5) . .
C4 C3 C2 120.3(9) . .
C39 O14 Ho2 132.4(5) . .
C65 O22 Ho4 138.7(6) . .
C48 O17 C47 117.5(8) . .
C90 C85 C86 118.2(9) . .
C90 C85 C84 125.9(9) . .
C86 C85 C84 115.9(9) . .
O20 C62 C57 117.2(10) . .
O20 C62 C61 122.8(11) . .
C57 C62 C61 120.1(12) . .
O14 C39 C38 125.0(7) . .
O14 C39 C40 114.9(7) . .
C38 C39 C40 120.1(7) . .
C65 O21 Ho3 133.9(6) . .
C56 O19 Ho3 132.7(6) . .
O1 C16 C15 122.4(10) . .
O1 C16 C11 118.0(9) . .
C15 C16 C11 119.5(11) . .
C2 O4 C1 118.5(8) . .
O32 C76 C77 126.0(10) . .
O32 C76 C81 115.0(9) . .
C77 C76 C81 119.1(10) . .
C84 O30 Ho4 132.2(6) . .
C62 O20 C63 121.0(10) . .
C31 O16 C30 118.3(8) . .
C92 O26 Ho4 129.5(5) . .
O19 C56 C55 125.0(9) . .
O19 C56 C57 114.8(9) . .
C55 C56 C57 119.9(9) . .
C77 C78 C79 120.4(10) . .
C22 C20 C23 110.3(8) . .
C22 C20 C21 111.7(8) . .
C23 C20 C21 110.3(8) . .
C22 C20 C19 107.1(7) . .
C23 C20 C19 110.2(7) . .
C21 C20 C19 107.2(7) . .
C59 C60 C61 121.3(11) . .
C43 C42 C41 119.0(8) . .
C16 O1 C17 118.7(9) . .
C60 C59 C58 120.2(14) . .
C39 C38 C37 124.6(8) . .
O13 C45 C44 124.6(7) . .
O13 C45 C40 116.1(7) . .
C44 C45 C40 119.4(8) . .
O30 C84 C83 125.5(9) . .
O30 C84 C85 117.1(9) . .
C83 C84 C85 117.3(9) . .
C14 C15 C16 119.2(11) . .
C67 C66 C69 110.7(9) . .
C67 C66 C65 111.1(8) . .
C69 C66 C65 112.6(8) . .
C67 C66 C68 107.7(9) . .
C69 C66 C68 108.2(8) . .
C65 C66 C68 106.2(8) . .
C27 C25 C26 109.4(8) . .
C27 C25 C24 110.7(7) . .
C26 C25 C24 107.9(7) . .
C27 C25 C28 109.8(9) . .
C26 C25 C28 109.4(9) . .
C24 C25 C28 109.6(7) . .
O15 C37 C38 124.8(7) . .
O15 C37 C36 115.1(7) . .
C38 C37 C36 120.1(8) . .
C15 C14 C13 122.9(10) . .
C76 O32 C75 117.4(8) . .
O5 C19 O6 125.9(8) . .
O5 C19 C20 118.0(8) . .
O6 C19 C20 116.1(8) . .
C7 C6 C5 121.4(9) . .
C44 C43 C42 119.9(9) . .
C41 C40 C45 119.0(8) . .
C41 C40 C39 121.7(7) . .
C45 C40 C39 119.2(7) . .
O21 C65 O22 123.6(8) . .
O21 C65 C66 119.1(8) . .
O22 C65 C66 117.1(8) . .
C48 C49 C50 120.7(11) . .
C12 C11 C16 120.5(9) . .
C12 C11 C10 116.4(8) . .
C16 C11 C10 123.1(9) . .
C90 O29 C91 117.8(9) . .
C52 C53 C48 118.3(10) . .
C52 C53 C54 119.6(9) . .
C48 C53 C54 122.0(9) . .
C33 C32 C31 119.1(9) . .
C14 C13 C12 118.4(12) . .
O3 C8 C9 125.4(8) . .
O3 C8 C7 116.6(8) . .
C9 C8 C7 118.0(8) . .
C40 C41 C42 121.4(9) . .
O2 C10 C9 124.3(8) . .
O2 C10 C11 116.2(8) . .
C9 C10 C11 119.1(8) . .
O18 C54 C55 124.3(9) . .
O18 C54 C53 115.3(8) . .
C55 C54 C53 120.4(8) . .
C35 C34 C33 118.5(9) . .
O8 C24 O9 123.7(7) . .
O8 C24 C25 118.4(8) . .
O9 C24 C25 117.9(7) . .
C43 C44 C45 121.3(8) . .
O16 C31 C36 117.0(8) . .
O16 C31 C32 122.9(9) . .
C36 C31 C32 120.1(9) . .
C31 C36 C35 118.7(8) . .
C31 C36 C37 123.5(8) . .
C35 C36 C37 117.8(8) . .
C34 C35 C36 121.3(9) . .
C6 C7 C2 119.1(9) . .
C6 C7 C8 121.2(8) . .
C2 C7 C8 119.6(8) . .
C74 C71 C73 113.5(10) . .
C74 C71 C70 111.1(9) . .
C73 C71 C70 106.6(9) . .
C74 C71 C72 108.8(10) . .
C73 C71 C72 107.3(9) . .
C70 C71 C72 109.4(8) . .
C58 C57 C62 117.6(10) . .
C58 C57 C56 117.1(9) . .
C62 C57 C56 125.3(10) . .
O29 C90 C85 117.2(9) . .
O29 C90 C89 121.8(10) . .
C85 C90 C89 120.9(10) . .
C4 C5 C6 119.7(9) . .
C51 C50 C49 120.9(10) . .
C78 C77 C76 121.1(11) . .
C59 C58 C57 122.1(12) . .
O17 C48 C49 123.5(9) . .
O17 C48 C53 116.4(8) . .
C49 C48 C53 119.9(10) . .
C32 C33 C34 122.2(9) . .
C54 C55 C56 123.4(9) . .
O31 C82 C83 125.1(9) . .
O31 C82 C81 114.5(8) . .
C83 C82 C81 120.4(9) . .
C82 C83 C84 123.6(9) . .
C53 C52 C51 121.5(10) . .
C80 C81 C76 119.5(10) . .
C80 C81 C82 122.2(9) . .
C76 C81 C82 118.0(9) . .
C80 C79 C78 117.2(10) . .
C81 C80 C79 122.8(11) . .
C5 C4 C3 120.2(9) . .
C88 C87 C86 120.1(11) . .
C60 C61 C62 118.6(11) . .
C85 C86 C87 120.7(10) . .
C88 C89 C90 121.0(11) . .
C50 C51 C52 118.7(10) . .

loop_
_geom_bond_atom_site_label_1
_geom_bond_atom_site_label_2
_geom_bond_distance
_geom_bond_site_symmetry_2
C88 C87 1.357(15) .
C88 C89 1.409(15) .
Ho1 O8 2.278(6) .
Ho1 O5 2.295(5) .
Ho1 O10 2.341(5) .
Ho1 O10 2.359(5) 2_656
Ho1 O3 2.363(6) .
Ho1 O2 2.364(6) .
Ho1 O11 2.380(5) .
Ho1 O7 2.469(6) .
Ho1 Ho1 3.7212(8) 2_656
Ho1 Ho2 3.8230(6) 2_656
Ho3 O27 2.309(6) 2_655
Ho3 O21 2.317(6) .
Ho3 O19 2.338(6) .
Ho3 O25 2.339(5) 2_655
Ho3 O25 2.362(5) .
Ho3 O24 2.367(6) .
Ho3 O18 2.375(6) .
Ho3 O23 2.474(6) .
Ho3 Ho3 3.7087(8) 2_655
Ho3 Ho4 3.8256(6) 2_655
Ho2 O6 2.299(5) 2_656
Ho2 O9 2.323(5) .
Ho2 O15 2.343(6) .
Ho2 O14 2.347(5) .
Ho2 O11 2.355(5) 2_656
Ho2 O11 2.361(5) .
Ho2 O10 2.371(5) .
Ho2 O12 2.477(6) .
Ho2 Ho2 3.7278(8) 2_656
Ho2 Ho1 3.8230(6) 2_656
Ho4 O22 2.275(6) .
Ho4 O28 2.291(6) .
Ho4 O24 2.344(6) 2_655
Ho4 O31 2.363(6) .
Ho4 O24 2.370(5) .
Ho4 O30 2.389(6) .
Ho4 O25 2.393(6) .
Ho4 O26 2.450(6) .
Ho4 Ho4 3.7114(8) 2_655
Ho4 Ho3 3.8256(6) 2_655
O25 Ho3 2.339(5) 2_655
O10 Ho1 2.359(5) 2_656
O11 Ho2 2.355(5) 2_656
O24 Ho4 2.344(6) 2_655
O2 C10 1.259(10) .
C2 O4 1.355(10) .
C2 C3 1.396(12) .
C2 C7 1.419(11) .
O9 C24 1.271(10) .
O3 C8 1.276(10) .
O23 C64 1.435(11) .
C70 O28 1.257(11) .
C70 O27 1.267(11) .
C70 C71 1.556(13) .
O6 C19 1.270(10) .
O6 Ho2 2.299(5) 2_656
O7 C18 1.434(10) .
O13 C45 1.370(10) .
O13 C46 1.407(10) .
C12 C11 1.386(13) .
C12 C13 1.400(13) .
O15 C37 1.270(10) .
C9 C8 1.378(12) .
C9 C10 1.412(12) .
O5 C19 1.247(11) .
O31 C82 1.321(11) .
O12 C29 1.437(10) .
O27 Ho3 2.309(6) 2_655
O18 C54 1.289(10) .
C47 O17 1.416(11) .
O8 C24 1.259(10) .
C3 C4 1.381(14) .
O14 C39 1.295(9) .
O22 C65 1.263(10) .
O17 C48 1.360(11) .
C85 C90 1.369(14) .
C85 C86 1.407(14) .
C85 C84 1.502(13) .
C62 O20 1.335(14) .
C62 C57 1.391(14) .
C62 C61 1.417(15) .
C39 C38 1.357(11) .
C39 C40 1.505(11) .
O21 C65 1.253(10) .
O19 C56 1.268(11) .
C16 O1 1.332(12) .
C16 C15 1.383(14) .
C16 C11 1.395(13) .
O4 C1 1.415(11) .
C73 C71 1.474(15) .
C76 O32 1.378(12) .
C76 C77 1.382(14) .
C76 C81 1.407(13) .
O30 C84 1.302(11) .
O20 C63 1.442(13) .
O16 C31 1.356(11) .
O16 C30 1.440(11) .
O26 C92 1.451(11) .
C56 C55 1.416(13) .
C56 C57 1.505(12) .
C78 C77 1.357(15) .
C78 C79 1.407(15) .
C20 C22 1.500(12) .
C20 C23 1.522(12) .
C20 C21 1.530(13) .
C20 C19 1.558(12) .
C60 C59 1.334(18) .
C60 C61 1.385(17) .
C74 C71 1.474(14) .
C42 C43 1.378(13) .
C42 C41 1.398(12) .
O1 C17 1.436(12) .
C59 C58 1.370(14) .
C38 C37 1.410(11) .
C45 C44 1.381(11) .
C45 C40 1.402(11) .
C84 C83 1.412(13) .
C15 C14 1.366(17) .
C66 C67 1.495(14) .
C66 C69 1.514(13) .
C66 C65 1.517(12) .
C66 C68 1.566(14) .
C25 C27 1.510(12) .
C25 C26 1.517(13) .
C25 C24 1.529(11) .
C25 C28 1.531(13) .
C37 C36 1.492(11) .
C14 C13 1.369(17) .
O32 C75 1.418(12) .
C6 C7 1.360(13) .
C6 C5 1.396(13) .
C43 C44 1.373(12) .
C40 C41 1.368(12) .
C49 C48 1.376(13) .
C49 C50 1.378(15) .
C11 C10 1.508(12) .
O29 C90 1.356(12) .
O29 C91 1.439(11) .
C53 C52 1.369(13) .
C53 C48 1.408(13) .
C53 C54 1.487(13) .
C32 C33 1.367(13) .
C32 C31 1.412(12) .
C8 C7 1.492(12) .
C54 C55 1.386(13) .
C34 C35 1.384(12) .
C34 C33 1.387(14) .
C31 C36 1.393(12) .
C36 C35 1.404(12) .
C71 C72 1.578(15) .
C57 C58 1.386(15) .
C90 C89 1.410(14) .
C5 C4 1.377(14) .
C50 C51 1.354(16) .
C82 C83 1.390(13) .
C82 C81 1.489(13) .
C52 C51 1.416(15) .
C81 C80 1.330(14) .
C79 C80 1.402(14) .
C87 C86 1.439(15) .
